data_4302957
loop_
_publ_author_name
'Nail M. Shavaleev'
'Rosario Scopelliti'
'Fr\'ed\'eric Gumy'
'Jean-Claude G. B\"unzli'

_publ_contact_author_address
;Ecole polytechnique f\'ed\'erale de Lausanne
Institut des sciences et ing\'enierie chimiques
EPFL SB ISIC LCSL
BCH 1402 (B\^at. BCH)
CH-1015 Lausanne
Switzerland
;
_publ_contact_author_email jean-claude.bunzli@epfl.ch
_publ_contact_author_fax '+41 21 693 98 25'
_publ_contact_author_name 'Jean-Claude B\"unzli'
_publ_contact_author_phone '+41 21 693 98 21'
_publ_section_title
;
Surprisingly Bright Near-Infrared Luminescence and Short Radiative
Lifetimes of Ytterbium in Hetero-Binuclear Yb-Na Chelates
;
_journal_name_full 'Inorganic Chemistry'
_journal_page_first 7937
_journal_page_last 7946
_journal_paper_doi 10.1021/ic900888m
_journal_volume 48
_journal_year 2009
_chemical_formula_moiety 'C64 H32 F4 N8 Na O8 Yb, C H2 Cl2, H2 O'
_chemical_formula_sum 'C65 H36 Cl2 F4 N8 Na O9 Yb'
_chemical_formula_weight 1415.95
_chemical_name_systematic
; 
 ? 
;
_space_group_IT_number 29
_symmetry_cell_setting orthorhombic
_symmetry_space_group_name_Hall 'P 2c -2ac'
_symmetry_space_group_name_H-M 'P c a 21'
_atom_sites_solution_hydrogens geom
_atom_sites_solution_primary direct
_atom_sites_solution_secondary difmap
_audit_creation_method SHELXL-97
_cell_angle_alpha 90.00
_cell_angle_beta 90.00
_cell_angle_gamma 90.00
_cell_formula_units_Z 4
_cell_length_a 12.8267(9)
_cell_length_b 21.558(4)
_cell_length_c 20.102(5)
_cell_measurement_reflns_used 118
_cell_measurement_temperature 100(2)
_cell_measurement_theta_max 19.309
_cell_measurement_theta_min 3.568
_cell_volume 5558.6(18)
_computing_cell_refinement 'Dirax/lsq (Duisenberg & Schreurs, 1989-2000)'
_computing_data_collection 'Collect (Bruker AXS BV, 1997-2004)'
_computing_data_reduction 'EvalCCD (Duisenberg & Schreurs, 1990-2000)'
_computing_molecular_graphics 'Bruker SHELXTL'
_computing_publication_material 'Bruker SHELXTL'
_computing_structure_refinement 'SHELXL-97 (Sheldrick, 1997)'
_computing_structure_solution 'SHELXS-97 (Sheldrick, 1990)'
_diffrn_ambient_temperature 100(2)
_diffrn_measured_fraction_theta_full 0.997
_diffrn_measured_fraction_theta_max 0.997
_diffrn_measurement_device_type 'Bruker APEX II CCD'
_diffrn_measurement_method 'phi and omega scans'
_diffrn_radiation_monochromator graphite
_diffrn_radiation_source 'fine-focus sealed tube'
_diffrn_radiation_type MoK\a
_diffrn_radiation_wavelength 0.71073
_diffrn_reflns_av_R_equivalents 0.0765
_diffrn_reflns_av_sigmaI/netI 0.0391
_diffrn_reflns_limit_h_max 16
_diffrn_reflns_limit_h_min -16
_diffrn_reflns_limit_k_max 27
_diffrn_reflns_limit_k_min -27
_diffrn_reflns_limit_l_max 26
_diffrn_reflns_limit_l_min -26
_diffrn_reflns_number 111839
_diffrn_reflns_theta_full 27.50
_diffrn_reflns_theta_max 27.50
_diffrn_reflns_theta_min 3.31
_exptl_absorpt_coefficient_mu 1.871
_exptl_absorpt_correction_T_max 1.0000
_exptl_absorpt_correction_T_min 0.4822
_exptl_absorpt_correction_type multi-scan
_exptl_absorpt_process_details 'SADABS v2.10, G.M.Sheldrick, 2003'
_exptl_crystal_colour red
_exptl_crystal_density_diffrn 1.692
_exptl_crystal_density_method 'not measured'
_exptl_crystal_description needle
_exptl_crystal_F_000 2820
_exptl_crystal_size_max 0.59
_exptl_crystal_size_mid 0.20
_exptl_crystal_size_min 0.16
_refine_diff_density_max 1.245
_refine_diff_density_min -0.986
_refine_diff_density_rms 0.114
_refine_ls_abs_structure_details 'Flack H D (1983), Acta Cryst. A39, 876-881'
_refine_ls_abs_structure_Flack 0.526(7)
_refine_ls_extinction_method none
_refine_ls_goodness_of_fit_ref 1.128
_refine_ls_hydrogen_treatment riding
_refine_ls_matrix_type full
_refine_ls_number_parameters 818
_refine_ls_number_reflns 12506
_refine_ls_number_restraints 4
_refine_ls_restrained_S_all 1.128
_refine_ls_R_factor_all 0.0467
_refine_ls_R_factor_gt 0.0351
_refine_ls_shift/su_max 0.002
_refine_ls_shift/su_mean 0.000
_refine_ls_structure_factor_coef Fsqd
_refine_ls_weighting_details 'calc w=1/[\s^2^(Fo^2^)+(0.0227P)^2^+1.6677P] where P=(Fo^2^+2Fc^2^)/3'
_refine_ls_weighting_scheme calc
_refine_ls_wR_factor_gt 0.0787
_refine_ls_wR_factor_ref 0.0869
_reflns_number_gt 10963
_reflns_number_total 12506
_reflns_threshold_expression >2sigma(I)
_cod_data_source_file ic900888m_si_002_5.cif
_cod_data_source_block Na[Yb(LF*)4]
_cod_depositor_comments
;
The following automatic conversions were performed:
'_symmetry_cell_setting' value 'Orthorhombic' changed to 'orthorhombic'
according to '/home/saulius/struct/CIF-dictionaries/cif_core.dic'
dictionary named 'cif_core.dic' version 2.4.1 from 2010-06-29.

Automatic conversion script
Id: cif_fix_enum 1527 2010-12-29 10:47:43Z saulius 
;
_cod_original_cell_volume 5558.4(17)
_cod_database_code 4302957

loop_
_symmetry_equiv_pos_as_xyz
'x, y, z'
'-x, -y, z+1/2'
'x+1/2, -y, z'
'-x+1/2, y, z+1/2'

loop_
_atom_site_label
_atom_site_type_symbol
_atom_site_fract_x
_atom_site_fract_y
_atom_site_fract_z
_atom_site_U_iso_or_equiv
_atom_site_adp_type
_atom_site_occupancy
_atom_site_symmetry_multiplicity
_atom_site_calc_flag
_atom_site_refinement_flags
_atom_site_disorder_assembly
_atom_site_disorder_group
Yb1 Yb 0.453246(12) 0.341887(7) 0.399780(17) 0.01645(5) Uani 1 1 d . . .
Na1 Na 0.47486(13) 0.18329(8) 0.39004(14) 0.0261(5) Uani 1 1 d . . .
F1 F 0.1682(3) 0.16571(16) 0.10855(17) 0.0321(8) Uani 1 1 d . . .
F2 F 0.7507(3) 0.14245(18) 0.66795(18) 0.0455(10) Uani 1 1 d . . .
F3 F 0.7133(3) -0.01288(19) 0.19561(18) 0.0440(9) Uani 1 1 d . . .
F4 F 0.5125(3) -0.09870(16) 0.63545(17) 0.0371(8) Uani 1 1 d . . .
O1 O 0.4501(3) 0.4070(2) 0.4892(2) 0.0210(10) Uani 1 1 d . . .
O2 O 0.1369(3) 0.31625(16) 0.28552(18) 0.0224(7) Uani 1 1 d . . .
O3 O 0.4513(3) 0.4163(2) 0.3213(2) 0.0216(10) Uani 1 1 d . . .
O4 O 0.7719(3) 0.30960(17) 0.50968(19) 0.0232(8) Uani 1 1 d . . .
O5 O 0.3797(3) 0.25836(16) 0.44785(18) 0.0206(7) Uani 1 1 d . . .
O6 O 0.4362(3) 0.08530(16) 0.31888(19) 0.0237(8) Uani 1 1 d . . .
O7 O 0.5401(3) 0.27338(16) 0.33250(18) 0.0212(7) Uani 1 1 d . . .
O8 O 0.6938(3) 0.05441(17) 0.50308(19) 0.0244(8) Uani 1 1 d . . .
N1 N 0.2790(3) 0.38945(18) 0.41659(19) 0.0183(10) Uani 1 1 d . . .
N2 N 0.3042(3) 0.3050(2) 0.3192(2) 0.0214(9) Uani 1 1 d . . .
N3 N 0.6235(3) 0.39473(16) 0.3886(2) 0.0181(10) Uani 1 1 d . . .
N4 N 0.6015(3) 0.3028(2) 0.4792(2) 0.0188(8) Uani 1 1 d . . .
N5 N 0.3047(2) 0.14785(15) 0.3987(4) 0.0194(7) Uani 1 1 d . . .
N6 N 0.3355(3) -0.0020(2) 0.3216(2) 0.0251(9) Uani 1 1 d . . .
N7 N 0.6564(3) 0.18084(19) 0.3882(2) 0.0235(11) Uani 1 1 d . . .
N8 N 0.5455(3) 0.0917(2) 0.4570(2) 0.0225(9) Uani 1 1 d . . .
C1 C 0.3677(4) 0.4404(2) 0.5049(2) 0.0203(10) Uani 1 1 d . . .
C2 C 0.3646(4) 0.4842(2) 0.5556(3) 0.0232(11) Uani 1 1 d . . .
H2 H 0.4253 0.4923 0.5812 0.028 Uiso 1 1 calc R . .
C3 C 0.2711(4) 0.5172(2) 0.5692(3) 0.0243(11) Uani 1 1 d . . .
H3 H 0.2721 0.5471 0.6039 0.029 Uiso 1 1 calc R . .
C4 C 0.1787(5) 0.5084(3) 0.5350(3) 0.0235(11) Uani 1 1 d . . .
H4 H 0.1177 0.5312 0.5459 0.028 Uiso 1 1 calc R . .
C5 C 0.1787(4) 0.4637(2) 0.4827(2) 0.0191(10) Uani 1 1 d . . .
C6 C 0.2724(4) 0.4322(2) 0.4671(2) 0.0166(9) Uani 1 1 d . . .
C7 C 0.1942(4) 0.3784(2) 0.3808(2) 0.0201(11) Uani 1 1 d . . .
C8 C 0.0972(3) 0.4058(2) 0.3933(4) 0.0233(11) Uani 1 1 d . . .
H8 H 0.0377 0.3947 0.3678 0.028 Uiso 1 1 calc R . .
C9 C 0.0899(4) 0.4486(2) 0.4428(3) 0.0234(11) Uani 1 1 d . . .
H9 H 0.0252 0.4686 0.4510 0.028 Uiso 1 1 calc R . .
C10 C 0.2148(4) 0.3330(2) 0.3280(3) 0.0200(10) Uani 1 1 d . . .
C11 C 0.1825(4) 0.2723(2) 0.2450(3) 0.0208(10) Uani 1 1 d . . .
C12 C 0.1385(4) 0.2412(2) 0.1920(3) 0.0257(11) Uani 1 1 d . . .
H12 H 0.0684 0.2475 0.1782 0.031 Uiso 1 1 calc R . .
C13 C 0.2053(5) 0.2000(2) 0.1607(3) 0.0266(11) Uani 1 1 d . . .
C14 C 0.3079(5) 0.1894(3) 0.1801(3) 0.0303(13) Uani 1 1 d . . .
H14 H 0.3492 0.1597 0.1571 0.036 Uiso 1 1 calc R . .
C15 C 0.3498(4) 0.2224(3) 0.2334(3) 0.0307(12) Uani 1 1 d . . .
H15 H 0.4199 0.2162 0.2471 0.037 Uiso 1 1 calc R . .
C16 C 0.2862(4) 0.2646(2) 0.2656(3) 0.0230(11) Uani 1 1 d . . .
C17 C 0.5344(4) 0.4482(2) 0.3032(3) 0.0200(10) Uani 1 1 d . . .
C18 C 0.5388(4) 0.4923(2) 0.2528(3) 0.0234(10) Uani 1 1 d . . .
H18 H 0.4776 0.5015 0.2281 0.028 Uiso 1 1 calc R . .
C19 C 0.6324(4) 0.5235(2) 0.2377(3) 0.0252(11) Uani 1 1 d . . .
H19 H 0.6323 0.5532 0.2027 0.030 Uiso 1 1 calc R . .
C20 C 0.7243(4) 0.5126(3) 0.2717(3) 0.0240(11) Uani 1 1 d . . .
H20 H 0.7858 0.5347 0.2602 0.029 Uiso 1 1 calc R . .
C21 C 0.7263(4) 0.4684(2) 0.3234(3) 0.0206(10) Uani 1 1 d . . .
C22 C 0.6308(4) 0.4372(2) 0.3397(2) 0.0185(10) Uani 1 1 d . . .
C23 C 0.7095(4) 0.3792(2) 0.4215(2) 0.0183(10) Uani 1 1 d . . .
C24 C 0.8081(4) 0.4077(2) 0.4108(3) 0.0225(13) Uani 1 1 d . . .
H24 H 0.8673 0.3966 0.4366 0.027 Uiso 1 1 calc R . .
C25 C 0.8147(4) 0.4521(2) 0.3617(3) 0.0214(10) Uani 1 1 d . . .
H25 H 0.8794 0.4720 0.3534 0.026 Uiso 1 1 calc R . .
C26 C 0.6907(4) 0.3303(2) 0.4709(3) 0.0214(10) Uani 1 1 d . . .
C27 C 0.7268(4) 0.2628(2) 0.5469(3) 0.0215(10) Uani 1 1 d . . .
C28 C 0.7754(5) 0.2255(3) 0.5944(3) 0.0292(12) Uani 1 1 d . . .
H28 H 0.8466 0.2298 0.6068 0.035 Uiso 1 1 calc R . .
C29 C 0.7095(5) 0.1821(3) 0.6213(3) 0.0325(13) Uani 1 1 d . . .
C30 C 0.6044(5) 0.1744(2) 0.6059(3) 0.0271(12) Uani 1 1 d . . .
H30 H 0.5643 0.1431 0.6271 0.032 Uiso 1 1 calc R . .
C31 C 0.5589(4) 0.2141(2) 0.5585(3) 0.0240(11) Uani 1 1 d . . .
H31 H 0.4871 0.2108 0.5473 0.029 Uiso 1 1 calc R . .
C32 C 0.6221(4) 0.2580(2) 0.5288(3) 0.0195(10) Uani 1 1 d . . .
C33 C 0.2835(4) 0.2408(2) 0.4644(3) 0.0213(10) Uani 1 1 d . . .
C34 C 0.2196(4) 0.2752(2) 0.5062(3) 0.0248(11) Uani 1 1 d . . .
H34 H 0.2448 0.3130 0.5244 0.030 Uiso 1 1 calc R . .
C35 C 0.1171(4) 0.2549(3) 0.5223(3) 0.0272(12) Uani 1 1 d . . .
H35 H 0.0747 0.2806 0.5496 0.033 Uiso 1 1 calc R . .
C36 C 0.0776(4) 0.2000(3) 0.4999(3) 0.0292(12) Uani 1 1 d . . .
H36 H 0.0095 0.1873 0.5126 0.035 Uiso 1 1 calc R . .
C37 C 0.1393(4) 0.1617(2) 0.4574(2) 0.0203(10) Uani 1 1 d . . .
C38 C 0.2417(4) 0.1828(2) 0.4391(3) 0.0218(10) Uani 1 1 d . . .
C39 C 0.2710(4) 0.0927(2) 0.3777(2) 0.0211(10) Uani 1 1 d . . .
C40 C 0.1705(3) 0.0683(2) 0.3928(3) 0.0230(11) Uani 1 1 d . . .
H40 H 0.1486 0.0292 0.3762 0.028 Uiso 1 1 calc R . .
C41 C 0.1064(4) 0.1036(2) 0.4323(3) 0.0230(11) Uani 1 1 d . . .
H41 H 0.0387 0.0887 0.4430 0.028 Uiso 1 1 calc R . .
C42 C 0.3436(4) 0.0563(2) 0.3383(3) 0.0232(11) Uani 1 1 d . . .
C43 C 0.4279(4) -0.0148(3) 0.2867(3) 0.0269(12) Uani 1 1 d . . .
C44 C 0.4631(5) -0.0683(3) 0.2557(3) 0.0327(13) Uani 1 1 d . . .
H44 H 0.4222 -0.1051 0.2548 0.039 Uiso 1 1 calc R . .
C45 C 0.5600(5) -0.0658(3) 0.2260(3) 0.0357(15) Uani 1 1 d . . .
H45 H 0.5866 -0.1017 0.2047 0.043 Uiso 1 1 calc R . .
C46 C 0.6190(5) -0.0126(4) 0.2265(3) 0.0343(17) Uani 1 1 d . . .
C47 C 0.5882(5) 0.0422(3) 0.2564(3) 0.0324(14) Uani 1 1 d . . .
H47 H 0.6295 0.0787 0.2569 0.039 Uiso 1 1 calc R . .
C48 C 0.4886(5) 0.0378(3) 0.2863(3) 0.0271(14) Uani 1 1 d . . .
C49 C 0.6401(4) 0.2680(3) 0.3165(3) 0.0231(11) Uani 1 1 d . . .
C50 C 0.6877(4) 0.3055(2) 0.2689(3) 0.0259(11) Uani 1 1 d . . .
H50 H 0.6467 0.3339 0.2440 0.031 Uiso 1 1 calc R . .
C51 C 0.7972(5) 0.3019(3) 0.2570(3) 0.0332(13) Uani 1 1 d . . .
H51 H 0.8275 0.3280 0.2243 0.040 Uiso 1 1 calc R . .
C52 C 0.8603(4) 0.2611(3) 0.2918(3) 0.0302(12) Uani 1 1 d . . .
H52 H 0.9334 0.2607 0.2844 0.036 Uiso 1 1 calc R . .
C53 C 0.8154(4) 0.2205(3) 0.3381(3) 0.0257(11) Uani 1 1 d . . .
C54 C 0.7045(4) 0.2219(2) 0.3487(3) 0.0221(10) Uani 1 1 d . . .
C55 C 0.7115(4) 0.1381(2) 0.4206(3) 0.0256(12) Uani 1 1 d . . .
C56 C 0.8214(4) 0.1344(3) 0.4167(3) 0.0295(14) Uani 1 1 d . . .
H56 H 0.8592 0.1045 0.4417 0.035 Uiso 1 1 calc R . .
C57 C 0.8714(4) 0.1756(3) 0.3759(3) 0.0305(13) Uani 1 1 d . . .
H57 H 0.9452 0.1741 0.3726 0.037 Uiso 1 1 calc R . .
C58 C 0.6464(4) 0.0953(2) 0.4595(3) 0.0241(11) Uani 1 1 d . . .
C59 C 0.6109(5) 0.0229(3) 0.5309(3) 0.0273(13) Uani 1 1 d . . .
C60 C 0.6144(5) -0.0250(3) 0.5768(3) 0.0263(14) Uani 1 1 d . . .
H60 H 0.6776 -0.0392 0.5962 0.032 Uiso 1 1 calc R . .
C61 C 0.5180(5) -0.0505(3) 0.5922(3) 0.0260(11) Uani 1 1 d . . .
C62 C 0.4235(4) -0.0294(3) 0.5657(3) 0.0268(11) Uani 1 1 d . . .
H62 H 0.3598 -0.0481 0.5789 0.032 Uiso 1 1 calc R . .
C63 C 0.4229(5) 0.0192(3) 0.5199(3) 0.0275(12) Uani 1 1 d . . .
H63 H 0.3598 0.0341 0.5010 0.033 Uiso 1 1 calc R . .
C64 C 0.5189(5) 0.0447(3) 0.5031(3) 0.0240(13) Uani 1 1 d . . .
Cl1 Cl -0.04447(14) 0.37150(8) 0.61650(9) 0.0485(4) Uani 1 1 d . . .
Cl2 Cl 0.17947(16) 0.37990(9) 0.64436(9) 0.0531(5) Uani 1 1 d . . .
C65 C 0.0545(6) 0.3524(4) 0.6718(4) 0.0501(18) Uani 1 1 d . . .
H65A H 0.0573 0.3067 0.6769 0.060 Uiso 1 1 calc R . .
H65B H 0.0386 0.3705 0.7159 0.060 Uiso 1 1 calc R . .
O9 O 0.5226(6) 0.3636(3) 0.6187(3) 0.0764(18) Uani 1 1 d D . .
H9A H 0.507(9) 0.370(4) 0.5703(14) 0.115 Uiso 1 1 d D . .
H9B H 0.492(8) 0.401(3) 0.642(4) 0.115 Uiso 1 1 d D . .

loop_
_atom_site_aniso_label
_atom_site_aniso_U_11
_atom_site_aniso_U_22
_atom_site_aniso_U_33
_atom_site_aniso_U_23
_atom_site_aniso_U_13
_atom_site_aniso_U_12
Yb1 0.01159(8) 0.01584(8) 0.02192(8) -0.00010(13) 0.00011(13) 0.00042(6)
Na1 0.0149(8) 0.0168(8) 0.0466(17) 0.0013(10) 0.0002(10) 0.0002(6)
F1 0.0320(19) 0.033(2) 0.0310(18) -0.0092(15) -0.0006(14) -0.0017(15)
F2 0.043(2) 0.046(2) 0.047(3) 0.0230(16) -0.005(2) 0.009(2)
F3 0.0259(18) 0.069(3) 0.037(2) -0.0079(18) 0.0058(15) 0.0095(17)
F4 0.0335(18) 0.041(2) 0.0363(19) 0.0110(16) 0.0026(15) 0.0067(15)
O1 0.015(2) 0.024(2) 0.024(2) -0.0018(17) -0.0004(15) 0.0026(15)
O2 0.0145(17) 0.0237(18) 0.0288(19) -0.0071(15) -0.0007(15) -0.0015(14)
O3 0.016(2) 0.024(2) 0.025(2) 0.0033(17) -0.0003(15) 0.0007(15)
O4 0.021(2) 0.0210(18) 0.028(2) 0.0052(16) -0.0023(16) 0.0008(15)
O5 0.0141(16) 0.0186(17) 0.0290(19) 0.0039(14) 0.0013(14) -0.0037(13)
O6 0.0196(18) 0.0220(18) 0.029(2) 0.0016(15) 0.0034(15) 0.0025(14)
O7 0.0162(17) 0.0191(17) 0.0284(19) -0.0021(14) 0.0034(14) 0.0043(14)
O8 0.0166(17) 0.0254(19) 0.031(2) 0.0002(16) -0.0025(15) 0.0013(15)
N1 0.0148(19) 0.0147(18) 0.025(3) 0.0018(14) 0.0031(15) -0.0004(15)
N2 0.016(2) 0.020(2) 0.028(2) -0.0003(18) -0.0019(18) 0.0031(16)
N3 0.0193(18) 0.0109(16) 0.024(3) -0.0024(15) 0.0006(17) 0.0020(13)
N4 0.015(2) 0.020(2) 0.021(2) -0.0012(16) 0.0015(17) 0.0026(17)
N5 0.0135(15) 0.0193(17) 0.0255(17) 0.000(3) 0.000(3) 0.0008(12)
N6 0.023(2) 0.025(2) 0.027(2) -0.0035(18) 0.0028(18) -0.0027(18)
N7 0.0184(19) 0.0216(18) 0.031(3) -0.0031(18) -0.0037(19) 0.0020(15)
N8 0.020(2) 0.021(2) 0.027(2) -0.0010(17) -0.0006(18) -0.0015(17)
C1 0.019(2) 0.021(2) 0.020(2) 0.0043(19) -0.0004(19) -0.002(2)
C2 0.021(2) 0.023(3) 0.026(3) -0.001(2) -0.003(2) -0.003(2)
C3 0.025(3) 0.021(3) 0.026(3) -0.002(2) 0.004(2) 0.000(2)
C4 0.021(2) 0.019(3) 0.030(3) -0.006(2) 0.002(2) 0.002(2)
C5 0.016(2) 0.019(2) 0.022(2) 0.0028(19) 0.0018(19) 0.0009(18)
C6 0.018(2) 0.010(2) 0.021(2) 0.0033(17) 0.0026(19) 0.0019(17)
C7 0.019(2) 0.017(2) 0.024(3) 0.0002(17) 0.0029(17) -0.0029(18)
C8 0.0120(18) 0.023(2) 0.035(3) 0.005(3) -0.001(3) 0.0018(16)
C9 0.015(2) 0.022(3) 0.033(3) 0.004(2) 0.003(2) 0.004(2)
C10 0.016(2) 0.018(2) 0.026(3) 0.0019(19) 0.0025(19) -0.0012(18)
C11 0.018(2) 0.015(2) 0.029(3) -0.0030(19) 0.003(2) -0.0005(19)
C12 0.020(2) 0.030(3) 0.027(3) -0.002(2) 0.000(2) -0.006(2)
C13 0.034(3) 0.022(3) 0.024(3) -0.004(2) 0.003(2) 0.000(2)
C14 0.028(3) 0.026(3) 0.037(4) -0.008(3) 0.007(3) 0.002(2)
C15 0.021(3) 0.038(3) 0.033(3) -0.003(2) -0.005(2) 0.007(2)
C16 0.021(3) 0.024(3) 0.024(3) -0.001(2) 0.001(2) 0.002(2)
C17 0.015(2) 0.020(2) 0.025(3) -0.0033(19) 0.0008(19) 0.0014(19)
C18 0.021(3) 0.027(3) 0.022(2) 0.003(2) -0.003(2) 0.000(2)
C19 0.026(3) 0.020(2) 0.029(3) 0.005(2) -0.001(2) 0.002(2)
C20 0.020(3) 0.022(3) 0.029(3) -0.002(2) 0.006(2) 0.001(2)
C21 0.019(2) 0.019(2) 0.024(3) -0.003(2) 0.001(2) -0.0023(19)
C22 0.018(2) 0.018(2) 0.019(2) 0.0018(18) 0.0028(19) -0.0001(19)
C23 0.016(2) 0.015(2) 0.024(2) -0.0017(17) -0.0018(17) 0.0017(18)
C24 0.015(2) 0.018(2) 0.034(4) -0.005(2) -0.002(2) -0.0007(16)
C25 0.017(2) 0.021(2) 0.026(3) -0.004(2) -0.001(2) -0.0045(19)
C26 0.016(2) 0.020(2) 0.028(3) -0.001(2) 0.000(2) 0.0116(19)
C27 0.023(3) 0.017(2) 0.024(3) 0.0034(19) 0.005(2) 0.000(2)
C28 0.029(3) 0.028(3) 0.031(3) 0.013(2) -0.001(2) 0.000(2)
C29 0.034(3) 0.026(3) 0.037(3) 0.011(2) -0.005(3) 0.003(2)
C30 0.034(3) 0.023(3) 0.025(3) 0.006(2) 0.007(2) 0.001(2)
C31 0.025(3) 0.024(3) 0.023(3) 0.001(2) 0.005(2) 0.002(2)
C32 0.022(2) 0.017(2) 0.019(3) -0.0032(19) 0.000(2) 0.0019(19)
C33 0.019(2) 0.018(2) 0.027(3) 0.002(2) -0.002(2) -0.0015(19)
C34 0.026(3) 0.019(2) 0.029(3) -0.003(2) 0.006(2) 0.002(2)
C35 0.028(3) 0.028(3) 0.026(3) 0.000(2) 0.008(2) 0.005(2)
C36 0.022(3) 0.035(3) 0.030(3) -0.002(2) 0.007(2) -0.002(2)
C37 0.016(2) 0.021(2) 0.023(2) 0.002(2) -0.0013(19) 0.0020(19)
C38 0.022(3) 0.023(2) 0.021(3) 0.001(2) -0.003(2) 0.000(2)
C39 0.018(2) 0.019(2) 0.026(3) 0.0027(18) 0.0001(18) 0.0007(19)
C40 0.019(2) 0.025(2) 0.025(3) -0.005(3) -0.003(3) -0.0030(16)
C41 0.018(2) 0.025(3) 0.026(3) 0.002(2) -0.004(2) -0.004(2)
C42 0.015(2) 0.026(3) 0.028(3) 0.001(2) -0.003(2) 0.002(2)
C43 0.024(3) 0.027(3) 0.030(3) -0.001(2) -0.006(2) 0.003(2)
C44 0.035(3) 0.030(3) 0.033(3) -0.005(2) -0.003(2) 0.000(2)
C45 0.036(4) 0.048(4) 0.023(3) -0.006(3) -0.002(2) 0.014(3)
C46 0.019(3) 0.055(5) 0.029(4) -0.002(3) -0.003(3) 0.008(3)
C47 0.023(3) 0.044(4) 0.031(3) 0.000(3) -0.002(3) -0.003(3)
C48 0.024(3) 0.035(3) 0.022(3) -0.001(2) 0.004(2) 0.009(3)
C49 0.016(2) 0.027(3) 0.027(3) -0.002(2) 0.004(2) -0.003(2)
C50 0.023(3) 0.022(3) 0.032(3) -0.006(2) 0.002(2) -0.001(2)
C51 0.030(3) 0.037(3) 0.033(3) -0.001(3) 0.004(3) -0.007(3)
C52 0.020(3) 0.034(3) 0.036(3) -0.001(2) 0.004(2) 0.001(2)
C53 0.018(2) 0.027(3) 0.032(3) -0.007(2) 0.002(2) -0.006(2)
C54 0.017(2) 0.020(2) 0.029(3) -0.005(2) -0.002(2) 0.0020(19)
C55 0.021(2) 0.023(2) 0.033(3) -0.0039(19) -0.0014(19) 0.001(2)
C56 0.018(2) 0.033(3) 0.037(4) -0.004(2) -0.002(2) 0.002(2)
C57 0.014(2) 0.036(3) 0.042(3) -0.005(2) 0.001(2) 0.006(2)
C58 0.023(3) 0.025(3) 0.025(3) -0.004(2) -0.002(2) 0.005(2)
C59 0.023(3) 0.031(3) 0.028(3) -0.007(2) 0.000(2) 0.000(2)
C60 0.023(3) 0.029(3) 0.027(3) -0.005(2) -0.007(2) 0.009(2)
C61 0.031(3) 0.025(3) 0.022(3) 0.003(2) 0.004(2) 0.006(2)
C62 0.027(3) 0.025(3) 0.028(3) 0.000(2) -0.002(2) 0.000(2)
C63 0.016(3) 0.032(3) 0.034(3) 0.004(3) -0.003(2) 0.004(3)
C64 0.025(3) 0.013(2) 0.034(3) -0.004(2) -0.007(2) 0.001(2)
Cl1 0.0538(10) 0.0488(10) 0.0427(9) -0.0043(8) -0.0071(8) 0.0111(8)
Cl2 0.0590(11) 0.0604(11) 0.0400(9) 0.0046(8) -0.0085(8) -0.0241(9)
C65 0.053(5) 0.059(5) 0.039(4) 0.001(3) -0.002(3) 0.006(4)
O9 0.098(5) 0.080(4) 0.051(4) 0.002(3) -0.004(4) 0.023(4)

loop_
_atom_type_symbol
_atom_type_description
_atom_type_scat_dispersion_real
_atom_type_scat_dispersion_imag
_atom_type_scat_source
C C 0.0033 0.0016 'International Tables Vol C Tables 4.2.6.8 and 6.1.1.4'
H H 0.0000 0.0000 'International Tables Vol C Tables 4.2.6.8 and 6.1.1.4'
N N 0.0061 0.0033 'International Tables Vol C Tables 4.2.6.8 and 6.1.1.4'
O O 0.0106 0.0060 'International Tables Vol C Tables 4.2.6.8 and 6.1.1.4'
F F 0.0171 0.0103 'International Tables Vol C Tables 4.2.6.8 and 6.1.1.4'
Na Na 0.0362 0.0249 'International Tables Vol C Tables 4.2.6.8 and 6.1.1.4'
Cl Cl 0.1484 0.1585 'International Tables Vol C Tables 4.2.6.8 and 6.1.1.4'
Yb Yb -0.3850 5.5486 'International Tables Vol C Tables 4.2.6.8 and 6.1.1.4'

loop_
_geom_angle_atom_site_label_1
_geom_angle_atom_site_label_2
_geom_angle_atom_site_label_3
_geom_angle
_geom_angle_site_symmetry_1
_geom_angle_site_symmetry_3
_geom_angle_publ_flag
O3 Yb1 O5 150.09(14) . . ?
O3 Yb1 O1 96.50(14) . . ?
O5 Yb1 O1 98.45(15) . . ?
O3 Yb1 O7 92.93(15) . . ?
O5 Yb1 O7 86.64(13) . . ?
O1 Yb1 O7 150.51(13) . . ?
O3 Yb1 N3 67.53(14) . . ?
O5 Yb1 N3 141.02(13) . . ?
O1 Yb1 N3 78.67(14) . . ?
O7 Yb1 N3 79.29(13) . . ?
O3 Yb1 N1 77.93(13) . . ?
O5 Yb1 N1 83.96(12) . . ?
O1 Yb1 N1 67.81(13) . . ?
O7 Yb1 N1 141.65(13) . . ?
N3 Yb1 N1 128.11(12) . . ?
O3 Yb1 N4 131.61(13) . . ?
O5 Yb1 N4 77.60(13) . . ?
O1 Yb1 N4 74.40(14) . . ?
O7 Yb1 N4 78.45(13) . . ?
N3 Yb1 N4 64.08(13) . . ?
N1 Yb1 N4 134.66(13) . . ?
O3 Yb1 N2 77.02(14) . . ?
O5 Yb1 N2 73.63(13) . . ?
O1 Yb1 N2 131.20(13) . . ?
O7 Yb1 N2 78.16(13) . . ?
N3 Yb1 N2 136.50(14) . . ?
N1 Yb1 N2 63.52(13) . . ?
N4 Yb1 N2 143.66(12) . . ?
O3 Yb1 C17 20.20(13) . . ?
O5 Yb1 C17 167.50(13) . . ?
O1 Yb1 C17 92.46(15) . . ?
O7 Yb1 C17 86.85(13) . . ?
N3 Yb1 C17 47.41(13) . . ?
N1 Yb1 C17 94.61(12) . . ?
N4 Yb1 C17 111.46(13) . . ?
N2 Yb1 C17 94.58(13) . . ?
O3 Yb1 C1 89.21(15) . . ?
O5 Yb1 C1 95.96(13) . . ?
O1 Yb1 C1 20.33(13) . . ?
O7 Yb1 C1 170.78(13) . . ?
N3 Yb1 C1 93.29(13) . . ?
N1 Yb1 C1 47.56(13) . . ?
N4 Yb1 C1 93.43(13) . . ?
N2 Yb1 C1 111.06(13) . . ?
C17 Yb1 C1 92.15(12) . . ?
O3 Yb1 Na1 132.09(13) . . ?
O5 Yb1 Na1 42.45(10) . . ?
O1 Yb1 Na1 131.23(13) . . ?
O7 Yb1 Na1 44.42(10) . . ?
N3 Yb1 Na1 112.45(9) . . ?
N1 Yb1 Na1 119.44(9) . . ?
N4 Yb1 Na1 69.91(10) . . ?
N2 Yb1 Na1 73.90(10) . . ?
C17 Yb1 Na1 131.01(10) . . ?
C1 Yb1 Na1 136.69(10) . . ?
N5 Na1 N7 159.15(16) . . ?
N5 Na1 O5 72.50(15) . . ?
N7 Na1 O5 123.06(16) . . ?
N5 Na1 O7 128.92(17) . . ?
N7 Na1 O7 70.35(14) . . ?
O5 Na1 O7 82.06(12) . . ?
N5 Na1 N8 92.26(17) . . ?
N7 Na1 N8 68.68(15) . . ?
O5 Na1 N8 117.27(17) . . ?
O7 Na1 N8 138.79(14) . . ?
N5 Na1 O6 66.05(16) . . ?
N7 Na1 O6 99.41(15) . . ?
O5 Na1 O6 137.50(14) . . ?
O7 Na1 O6 117.20(16) . . ?
N8 Na1 O6 74.30(13) . . ?
N5 Na1 Yb1 104.34(10) . . ?
N7 Na1 Yb1 95.98(11) . . ?
O5 Na1 Yb1 40.55(9) . . ?
O7 Na1 Yb1 41.72(8) . . ?
N8 Na1 Yb1 140.12(14) . . ?
O6 Na1 Yb1 145.58(13) . . ?
C1 O1 Yb1 122.7(3) . . ?
C10 O2 C11 103.9(4) . . ?
C17 O3 Yb1 123.7(3) . . ?
C26 O4 C27 103.1(4) . . ?
C33 O5 Yb1 136.3(3) . . ?
C33 O5 Na1 114.3(3) . . ?
Yb1 O5 Na1 97.00(14) . . ?
C48 O6 C42 102.4(4) . . ?
C48 O6 Na1 140.0(4) . . ?
C42 O6 Na1 111.8(3) . . ?
C49 O7 Yb1 132.0(3) . . ?
C49 O7 Na1 112.4(3) . . ?
Yb1 O7 Na1 93.86(14) . . ?
C59 O8 C58 103.4(4) . . ?
C7 N1 C6 118.1(4) . . ?
C7 N1 Yb1 126.2(3) . . ?
C6 N1 Yb1 115.7(3) . . ?
C10 N2 C16 104.3(4) . . ?
C10 N2 Yb1 114.4(3) . . ?
C16 N2 Yb1 141.2(3) . . ?
C23 N3 C22 118.5(4) . . ?
C23 N3 Yb1 124.9(3) . . ?
C22 N3 Yb1 116.1(3) . . ?
C26 N4 C32 103.8(4) . . ?
C26 N4 Yb1 114.4(3) . . ?
C32 N4 Yb1 141.7(3) . . ?
C39 N5 C38 119.1(4) . . ?
C39 N5 Na1 125.1(3) . . ?
C38 N5 Na1 114.7(3) . . ?
C42 N6 C43 104.5(4) . . ?
C55 N7 C54 120.2(4) . . ?
C55 N7 Na1 122.6(3) . . ?
C54 N7 Na1 117.0(3) . . ?
C58 N8 C64 104.9(5) . . ?
C58 N8 Na1 109.2(3) . . ?
C64 N8 Na1 144.4(4) . . ?
O1 C1 C2 124.8(5) . . ?
O1 C1 C6 118.9(5) . . ?
C2 C1 C6 116.3(5) . . ?
C2 C1 Yb1 161.4(4) . . ?
C6 C1 Yb1 82.1(3) . . ?
C1 C2 C3 120.4(5) . . ?
C1 C2 H2 119.8 . . ?
C3 C2 H2 119.8 . . ?
C4 C3 C2 124.0(5) . . ?
C4 C3 H3 118.0 . . ?
C2 C3 H3 118.0 . . ?
C3 C4 C5 117.3(5) . . ?
C3 C4 H4 121.4 . . ?
C5 C4 H4 121.4 . . ?
C6 C5 C4 119.2(5) . . ?
C6 C5 C9 116.3(4) . . ?
C4 C5 C9 124.6(5) . . ?
N1 C6 C5 122.5(4) . . ?
N1 C6 C1 114.7(4) . . ?
C5 C6 C1 122.8(4) . . ?
N1 C7 C8 123.7(5) . . ?
N1 C7 C10 111.3(4) . . ?
C8 C7 C10 124.9(5) . . ?
C9 C8 C7 118.6(5) . . ?
C9 C8 H8 120.7 . . ?
C7 C8 H8 120.7 . . ?
C8 C9 C5 120.7(5) . . ?
C8 C9 H9 119.7 . . ?
C5 C9 H9 119.7 . . ?
N2 C10 O2 115.8(4) . . ?
N2 C10 C7 124.4(5) . . ?
O2 C10 C7 119.8(4) . . ?
C12 C11 O2 128.0(5) . . ?
C12 C11 C16 124.0(5) . . ?
O2 C11 C16 108.0(4) . . ?
C11 C12 C13 114.1(5) . . ?
C11 C12 H12 123.0 . . ?
C13 C12 H12 123.0 . . ?
F1 C13 C12 118.6(5) . . ?
F1 C13 C14 117.0(5) . . ?
C12 C13 C14 124.3(5) . . ?
C13 C14 C15 119.7(5) . . ?
C13 C14 H14 120.2 . . ?
C15 C14 H14 120.2 . . ?
C16 C15 C14 117.9(5) . . ?
C16 C15 H15 121.0 . . ?
C14 C15 H15 121.0 . . ?
C15 C16 C11 119.9(5) . . ?
C15 C16 N2 132.1(5) . . ?
C11 C16 N2 108.0(4) . . ?
O3 C17 C18 126.1(5) . . ?
O3 C17 C22 117.5(5) . . ?
C18 C17 C22 116.4(4) . . ?
C18 C17 Yb1 162.0(4) . . ?
C22 C17 Yb1 81.6(3) . . ?
C17 C18 C19 121.2(5) . . ?
C17 C18 H18 119.4 . . ?
C19 C18 H18 119.4 . . ?
C20 C19 C18 122.5(5) . . ?
C20 C19 H19 118.7 . . ?
C18 C19 H19 118.7 . . ?
C19 C20 C21 119.7(5) . . ?
C19 C20 H20 120.2 . . ?
C21 C20 H20 120.2 . . ?
C20 C21 C25 125.7(5) . . ?
C20 C21 C22 118.0(5) . . ?
C25 C21 C22 116.4(5) . . ?
N3 C22 C21 122.9(5) . . ?
N3 C22 C17 114.8(4) . . ?
C21 C22 C17 122.2(4) . . ?
N3 C23 C24 123.6(4) . . ?
N3 C23 C26 112.4(4) . . ?
C24 C23 C26 124.0(4) . . ?
C25 C24 C23 117.5(5) . . ?
C25 C24 H24 121.2 . . ?
C23 C24 H24 121.2 . . ?
C24 C25 C21 120.9(5) . . ?
C24 C25 H25 119.6 . . ?
C21 C25 H25 119.6 . . ?
N4 C26 O4 116.4(4) . . ?
N4 C26 C23 124.0(4) . . ?
O4 C26 C23 119.5(4) . . ?
O4 C27 C32 108.5(4) . . ?
O4 C27 C28 127.1(5) . . ?
C32 C27 C28 124.4(5) . . ?
C29 C28 C27 112.8(5) . . ?
C29 C28 H28 123.6 . . ?
C27 C28 H28 123.6 . . ?
C28 C29 F2 117.1(5) . . ?
C28 C29 C30 126.1(5) . . ?
F2 C29 C30 116.7(5) . . ?
C29 C30 C31 118.7(5) . . ?
C29 C30 H30 120.6 . . ?
C31 C30 H30 120.6 . . ?
C32 C31 C30 117.7(5) . . ?
C32 C31 H31 121.2 . . ?
C30 C31 H31 121.2 . . ?
C31 C32 C27 120.3(5) . . ?
C31 C32 N4 131.5(5) . . ?
C27 C32 N4 108.2(4) . . ?
O5 C33 C34 123.1(5) . . ?
O5 C33 C38 119.9(5) . . ?
C34 C33 C38 117.0(5) . . ?
C33 C34 C35 121.3(5) . . ?
C33 C34 H34 119.4 . . ?
C35 C34 H34 119.4 . . ?
C36 C35 C34 122.3(5) . . ?
C36 C35 H35 118.8 . . ?
C34 C35 H35 118.8 . . ?
C35 C36 C37 119.5(5) . . ?
C35 C36 H36 120.3 . . ?
C37 C36 H36 120.3 . . ?
C41 C37 C36 124.0(5) . . ?
C41 C37 C38 117.5(5) . . ?
C36 C37 C38 118.5(5) . . ?
N5 C38 C37 121.1(4) . . ?
N5 C38 C33 117.6(4) . . ?
C37 C38 C33 121.3(5) . . ?
N5 C39 C40 123.7(5) . . ?
N5 C39 C42 116.5(4) . . ?
C40 C39 C42 119.8(5) . . ?
C41 C40 C39 117.4(4) . . ?
C41 C40 H40 121.3 . . ?
C39 C40 H40 121.3 . . ?
C40 C41 C37 121.2(5) . . ?
C40 C41 H41 119.4 . . ?
C37 C41 H41 119.4 . . ?
N6 C42 O6 115.2(4) . . ?
N6 C42 C39 127.5(5) . . ?
O6 C42 C39 117.1(4) . . ?
C48 C43 C44 119.9(6) . . ?
C48 C43 N6 108.6(5) . . ?
C44 C43 N6 131.5(5) . . ?
C45 C44 C43 117.0(6) . . ?
C45 C44 H44 121.5 . . ?
C43 C44 H44 121.5 . . ?
C46 C45 C44 121.8(6) . . ?
C46 C45 H45 119.1 . . ?
C44 C45 H45 119.1 . . ?
F3 C46 C45 119.0(6) . . ?
F3 C46 C47 117.1(7) . . ?
C45 C46 C47 123.9(6) . . ?
C46 C47 C48 112.7(6) . . ?
C46 C47 H47 123.7 . . ?
C48 C47 H47 123.7 . . ?
C43 C48 O6 109.3(5) . . ?
C43 C48 C47 124.7(6) . . ?
O6 C48 C47 126.0(6) . . ?
O7 C49 C50 122.7(5) . . ?
O7 C49 C54 120.3(5) . . ?
C50 C49 C54 117.1(5) . . ?
C49 C50 C51 121.0(5) . . ?
C49 C50 H50 119.5 . . ?
C51 C50 H50 119.5 . . ?
C52 C51 C50 121.7(6) . . ?
C52 C51 H51 119.2 . . ?
C50 C51 H51 119.2 . . ?
C51 C52 C53 119.5(5) . . ?
C51 C52 H52 120.3 . . ?
C53 C52 H52 120.3 . . ?
C52 C53 C57 124.8(5) . . ?
C52 C53 C54 119.4(5) . . ?
C57 C53 C54 115.7(5) . . ?
N7 C54 C53 121.9(5) . . ?
N7 C54 C49 117.1(4) . . ?
C53 C54 C49 120.9(5) . . ?
N7 C55 C56 122.7(5) . . ?
N7 C55 C58 113.2(4) . . ?
C56 C55 C58 124.1(5) . . ?
C57 C56 C55 117.6(5) . . ?
C57 C56 H56 121.2 . . ?
C55 C56 H56 121.2 . . ?
C56 C57 C53 121.6(5) . . ?
C56 C57 H57 119.2 . . ?
C53 C57 H57 119.2 . . ?
N8 C58 O8 115.2(5) . . ?
N8 C58 C55 125.7(5) . . ?
O8 C58 C55 119.1(5) . . ?
O8 C59 C60 127.7(6) . . ?
O8 C59 C64 108.9(6) . . ?
C60 C59 C64 123.3(6) . . ?
C59 C60 C61 114.5(6) . . ?
C59 C60 H60 122.7 . . ?
C61 C60 H60 122.7 . . ?
F4 C61 C60 119.5(5) . . ?
F4 C61 C62 116.6(5) . . ?
C60 C61 C62 123.9(5) . . ?
C63 C62 C61 120.0(5) . . ?
C63 C62 H62 120.0 . . ?
C61 C62 H62 120.0 . . ?
C64 C63 C62 116.9(5) . . ?
C64 C63 H63 121.5 . . ?
C62 C63 H63 121.5 . . ?
C59 C64 C63 121.4(6) . . ?
C59 C64 N8 107.6(5) . . ?
C63 C64 N8 131.0(5) . . ?
Cl1 C65 Cl2 112.2(4) . . ?
Cl1 C65 H65A 109.2 . . ?
Cl2 C65 H65A 109.2 . . ?
Cl1 C65 H65B 109.2 . . ?
Cl2 C65 H65B 109.2 . . ?
H65A C65 H65B 107.9 . . ?
H9A O9 H9B 105(7) . . ?

loop_
_geom_bond_atom_site_label_1
_geom_bond_atom_site_label_2
_geom_bond_distance
_geom_bond_site_symmetry_2
_geom_bond_publ_flag
Yb1 O3 2.250(5) . ?
Yb1 O5 2.251(3) . ?
Yb1 O1 2.281(5) . ?
Yb1 O7 2.291(3) . ?
Yb1 N3 2.473(4) . ?
Yb1 N1 2.482(4) . ?
Yb1 N4 2.622(4) . ?
Yb1 N2 2.629(4) . ?
Yb1 C17 3.178(5) . ?
Yb1 C1 3.190(5) . ?
Yb1 Na1 3.4357(19) . ?
Na1 N5 2.319(4) . ?
Na1 N7 2.330(4) . ?
Na1 O5 2.336(4) . ?
Na1 O7 2.410(4) . ?
Na1 N8 2.556(5) . ?
Na1 O6 2.599(4) . ?
F1 C13 1.369(6) . ?
F2 C29 1.374(6) . ?
F3 C46 1.360(7) . ?
F4 C61 1.357(6) . ?
O1 C1 1.317(6) . ?
O2 C10 1.364(6) . ?
O2 C11 1.380(6) . ?
O3 C17 1.320(6) . ?
O4 C26 1.375(6) . ?
O4 C27 1.382(6) . ?
O5 C33 1.334(6) . ?
O6 C48 1.389(7) . ?
O6 C42 1.398(6) . ?
O7 C49 1.327(6) . ?
O8 C59 1.381(7) . ?
O8 C58 1.383(6) . ?
N1 C7 1.326(6) . ?
N1 C6 1.374(6) . ?
N2 C10 1.307(6) . ?
N2 C16 1.403(7) . ?
N3 C23 1.329(6) . ?
N3 C22 1.346(6) . ?
N4 C26 1.300(7) . ?
N4 C32 1.414(6) . ?
N5 C39 1.333(6) . ?
N5 C38 1.370(7) . ?
N6 C42 1.305(7) . ?
N6 C43 1.404(7) . ?
N7 C55 1.331(7) . ?
N7 C54 1.341(7) . ?
N8 C58 1.297(7) . ?
N8 C64 1.415(8) . ?
C1 C2 1.390(7) . ?
C1 C6 1.450(7) . ?
C2 C3 1.419(7) . ?
C2 H2 0.9500 . ?
C3 C4 1.384(8) . ?
C3 H3 0.9500 . ?
C4 C5 1.426(7) . ?
C4 H4 0.9500 . ?
C5 C6 1.416(7) . ?
C5 C9 1.429(7) . ?
C7 C8 1.400(6) . ?
C7 C10 1.467(7) . ?
C8 C9 1.361(8) . ?
C8 H8 0.9500 . ?
C9 H9 0.9500 . ?
C11 C12 1.379(7) . ?
C11 C16 1.403(7) . ?
C12 C13 1.386(8) . ?
C12 H12 0.9500 . ?
C13 C14 1.391(8) . ?
C14 C15 1.394(8) . ?
C14 H14 0.9500 . ?
C15 C16 1.383(8) . ?
C15 H15 0.9500 . ?
C17 C18 1.391(7) . ?
C17 C22 1.456(7) . ?
C18 C19 1.410(7) . ?
C18 H18 0.9500 . ?
C19 C20 1.383(8) . ?
C19 H19 0.9500 . ?
C20 C21 1.411(8) . ?
C20 H20 0.9500 . ?
C21 C25 1.414(7) . ?
C21 C22 1.435(7) . ?
C23 C24 1.423(6) . ?
C23 C26 1.467(7) . ?
C24 C25 1.378(7) . ?
C24 H24 0.9500 . ?
C25 H25 0.9500 . ?
C27 C32 1.394(7) . ?
C27 C28 1.396(7) . ?
C28 C29 1.374(8) . ?
C28 H28 0.9500 . ?
C29 C30 1.393(8) . ?
C30 C31 1.407(7) . ?
C30 H30 0.9500 . ?
C31 C32 1.382(7) . ?
C31 H31 0.9500 . ?
C33 C34 1.388(7) . ?
C33 C38 1.452(7) . ?
C34 C35 1.423(8) . ?
C34 H34 0.9500 . ?
C35 C36 1.365(8) . ?
C35 H35 0.9500 . ?
C36 C37 1.428(7) . ?
C36 H36 0.9500 . ?
C37 C41 1.414(7) . ?
C37 C38 1.438(7) . ?
C39 C40 1.425(7) . ?
C39 C42 1.453(7) . ?
C40 C41 1.373(8) . ?
C40 H40 0.9500 . ?
C41 H41 0.9500 . ?
C43 C48 1.376(9) . ?
C43 C44 1.388(8) . ?
C44 C45 1.379(9) . ?
C44 H44 0.9500 . ?
C45 C46 1.373(10) . ?
C45 H45 0.9500 . ?
C46 C47 1.383(10) . ?
C47 C48 1.414(9) . ?
C47 H47 0.9500 . ?
C49 C50 1.393(7) . ?
C49 C54 1.446(7) . ?
C50 C51 1.426(8) . ?
C50 H50 0.9500 . ?
C51 C52 1.385(8) . ?
C51 H51 0.9500 . ?
C52 C53 1.401(8) . ?
C52 H52 0.9500 . ?
C53 C57 1.425(8) . ?
C53 C54 1.438(7) . ?
C55 C56 1.414(7) . ?
C55 C58 1.471(8) . ?
C56 C57 1.368(8) . ?
C56 H56 0.9500 . ?
C57 H57 0.9500 . ?
C59 C60 1.385(9) . ?
C59 C64 1.388(9) . ?
C60 C61 1.388(9) . ?
C60 H60 0.9500 . ?
C61 C62 1.401(8) . ?
C62 C63 1.393(8) . ?
C62 H62 0.9500 . ?
C63 C64 1.390(8) . ?
C63 H63 0.9500 . ?
Cl1 C65 1.737(7) . ?
Cl2 C65 1.796(8) . ?
C65 H65A 0.9900 . ?
C65 H65B 0.9900 . ?
O9 H9A 1.00(2) . ?
O9 H9B 1.01(7) . ?

loop_
_geom_hbond_atom_site_label_D
_geom_hbond_atom_site_label_H
_geom_hbond_atom_site_label_A
_geom_hbond_distance_DH
_geom_hbond_distance_HA
_geom_hbond_distance_DA
_geom_hbond_angle_DHA
_geom_hbond_site_symmetry_A
O9 H9A O1 1.00(2) 1.96(4) 2.919(8) 160(8) .

loop_
_geom_torsion_atom_site_label_1
_geom_torsion_atom_site_label_2
_geom_torsion_atom_site_label_3
_geom_torsion_atom_site_label_4
_geom_torsion
_geom_torsion_site_symmetry_1
_geom_torsion_site_symmetry_2
_geom_torsion_site_symmetry_3
_geom_torsion_site_symmetry_4
_geom_torsion_publ_flag
O3 Yb1 Na1 N5 -98.9(2) . . . . ?
O5 Yb1 Na1 N5 39.1(2) . . . . ?
O1 Yb1 Na1 N5 87.1(2) . . . . ?
O7 Yb1 Na1 N5 -133.5(3) . . . . ?
N3 Yb1 Na1 N5 -178.3(2) . . . . ?
N1 Yb1 Na1 N5 1.8(2) . . . . ?
N4 Yb1 Na1 N5 132.6(2) . . . . ?
N2 Yb1 Na1 N5 -44.1(2) . . . . ?
C17 Yb1 Na1 N5 -126.0(2) . . . . ?
C1 Yb1 Na1 N5 59.8(3) . . . . ?
O3 Yb1 Na1 N7 85.84(19) . . . . ?
O5 Yb1 Na1 N7 -136.2(2) . . . . ?
O1 Yb1 Na1 N7 -88.13(19) . . . . ?
O7 Yb1 Na1 N7 51.28(18) . . . . ?
N3 Yb1 Na1 N7 6.44(19) . . . . ?
N1 Yb1 Na1 N7 -173.42(16) . . . . ?
N4 Yb1 Na1 N7 -42.66(16) . . . . ?
N2 Yb1 Na1 N7 140.68(17) . . . . ?
C17 Yb1 Na1 N7 58.77(19) . . . . ?
C1 Yb1 Na1 N7 -115.50(19) . . . . ?
O3 Yb1 Na1 O5 -138.00(19) . . . . ?
O1 Yb1 Na1 O5 48.03(19) . . . . ?
O7 Yb1 Na1 O5 -172.6(2) . . . . ?
N3 Yb1 Na1 O5 142.60(18) . . . . ?
N1 Yb1 Na1 O5 -37.26(18) . . . . ?
N4 Yb1 Na1 O5 93.50(17) . . . . ?
N2 Yb1 Na1 O5 -83.16(17) . . . . ?
C17 Yb1 Na1 O5 -165.06(18) . . . . ?
C1 Yb1 Na1 O5 20.7(2) . . . . ?
O3 Yb1 Na1 O7 34.56(19) . . . . ?
O5 Yb1 Na1 O7 172.6(2) . . . . ?
O1 Yb1 Na1 O7 -139.41(18) . . . . ?
N3 Yb1 Na1 O7 -44.84(18) . . . . ?
N1 Yb1 Na1 O7 135.30(16) . . . . ?
N4 Yb1 Na1 O7 -93.94(16) . . . . ?
N2 Yb1 Na1 O7 89.39(17) . . . . ?
C17 Yb1 Na1 O7 7.49(19) . . . . ?
C1 Yb1 Na1 O7 -166.78(18) . . . . ?
O3 Yb1 Na1 N8 149.4(2) . . . . ?
O5 Yb1 Na1 N8 -72.6(2) . . . . ?
O1 Yb1 Na1 N8 -24.5(2) . . . . ?
O7 Yb1 Na1 N8 114.9(2) . . . . ?
N3 Yb1 Na1 N8 70.0(2) . . . . ?
N1 Yb1 Na1 N8 -109.8(2) . . . . ?
N4 Yb1 Na1 N8 20.9(2) . . . . ?
N2 Yb1 Na1 N8 -155.7(2) . . . . ?
C17 Yb1 Na1 N8 122.4(2) . . . . ?
C1 Yb1 Na1 N8 -51.9(2) . . . . ?
O3 Yb1 Na1 O6 -30.5(2) . . . . ?
O5 Yb1 Na1 O6 107.5(2) . . . . ?
O1 Yb1 Na1 O6 155.5(2) . . . . ?
O7 Yb1 Na1 O6 -65.0(2) . . . . ?
N3 Yb1 Na1 O6 -109.9(2) . . . . ?
N1 Yb1 Na1 O6 70.2(2) . . . . ?
N4 Yb1 Na1 O6 -159.0(2) . . . . ?
N2 Yb1 Na1 O6 24.3(2) . . . . ?
C17 Yb1 Na1 O6 -57.6(2) . . . . ?
C1 Yb1 Na1 O6 128.2(2) . . . . ?
O3 Yb1 O1 C1 69.7(4) . . . . ?
O5 Yb1 O1 C1 -84.3(4) . . . . ?
O7 Yb1 O1 C1 177.5(3) . . . . ?
N3 Yb1 O1 C1 135.2(4) . . . . ?
N1 Yb1 O1 C1 -4.4(4) . . . . ?
N4 Yb1 O1 C1 -158.9(4) . . . . ?
N2 Yb1 O1 C1 -8.7(5) . . . . ?
C17 Yb1 O1 C1 89.5(4) . . . . ?
Na1 Yb1 O1 C1 -114.8(4) . . . . ?
O5 Yb1 O3 C17 -161.0(3) . . . . ?
O1 Yb1 O3 C17 79.4(4) . . . . ?
O7 Yb1 O3 C17 -72.6(4) . . . . ?
N3 Yb1 O3 C17 4.5(4) . . . . ?
N1 Yb1 O3 C17 145.0(4) . . . . ?
N4 Yb1 O3 C17 4.5(5) . . . . ?
N2 Yb1 O3 C17 -149.8(5) . . . . ?
C1 Yb1 O3 C17 98.4(4) . . . . ?
Na1 Yb1 O3 C17 -96.1(4) . . . . ?
O3 Yb1 O5 C33 -41.4(6) . . . . ?
O1 Yb1 O5 C33 77.8(5) . . . . ?
O7 Yb1 O5 C33 -131.4(5) . . . . ?
N3 Yb1 O5 C33 160.2(4) . . . . ?
N1 Yb1 O5 C33 11.4(5) . . . . ?
N4 Yb1 O5 C33 149.7(5) . . . . ?
N2 Yb1 O5 C33 -52.8(5) . . . . ?
C17 Yb1 O5 C33 -72.7(8) . . . . ?
C1 Yb1 O5 C33 57.5(5) . . . . ?
Na1 Yb1 O5 C33 -136.6(5) . . . . ?
O3 Yb1 O5 Na1 95.2(3) . . . . ?
O1 Yb1 O5 Na1 -145.57(14) . . . . ?
O7 Yb1 O5 Na1 5.21(14) . . . . ?
N3 Yb1 O5 Na1 -63.2(2) . . . . ?
N1 Yb1 O5 Na1 147.98(15) . . . . ?
N4 Yb1 O5 Na1 -73.70(14) . . . . ?
N2 Yb1 O5 Na1 83.85(15) . . . . ?
C17 Yb1 O5 Na1 63.9(6) . . . . ?
C1 Yb1 O5 Na1 -165.91(14) . . . . ?
N5 Na1 O5 C33 8.5(4) . . . . ?
N7 Na1 O5 C33 -156.1(3) . . . . ?
O7 Na1 O5 C33 143.6(3) . . . . ?
N8 Na1 O5 C33 -74.9(4) . . . . ?
O6 Na1 O5 C33 21.6(4) . . . . ?
Yb1 Na1 O5 C33 148.6(4) . . . . ?
N5 Na1 O5 Yb1 -140.2(2) . . . . ?
N7 Na1 O5 Yb1 55.3(2) . . . . ?
O7 Na1 O5 Yb1 -4.99(14) . . . . ?
N8 Na1 O5 Yb1 136.51(14) . . . . ?
O6 Na1 O5 Yb1 -127.1(2) . . . . ?
N5 Na1 O6 C48 -162.3(6) . . . . ?
N7 Na1 O6 C48 2.0(6) . . . . ?
O5 Na1 O6 C48 -176.0(5) . . . . ?
O7 Na1 O6 C48 74.7(6) . . . . ?
N8 Na1 O6 C48 -62.6(6) . . . . ?
Yb1 Na1 O6 C48 117.4(5) . . . . ?
N5 Na1 O6 C42 -15.6(3) . . . . ?
N7 Na1 O6 C42 148.8(3) . . . . ?
O5 Na1 O6 C42 -29.2(4) . . . . ?
O7 Na1 O6 C42 -138.6(3) . . . . ?
N8 Na1 O6 C42 84.2(3) . . . . ?
Yb1 Na1 O6 C42 -95.8(3) . . . . ?
O3 Yb1 O7 C49 79.8(5) . . . . ?
O5 Yb1 O7 C49 -130.2(5) . . . . ?
O1 Yb1 O7 C49 -28.9(6) . . . . ?
N3 Yb1 O7 C49 13.3(4) . . . . ?
N1 Yb1 O7 C49 154.0(4) . . . . ?
N4 Yb1 O7 C49 -52.1(4) . . . . ?
N2 Yb1 O7 C49 155.9(5) . . . . ?
C17 Yb1 O7 C49 60.5(4) . . . . ?
Na1 Yb1 O7 C49 -125.1(5) . . . . ?
O3 Yb1 O7 Na1 -155.07(14) . . . . ?
O5 Yb1 O7 Na1 -5.02(14) . . . . ?
O1 Yb1 O7 Na1 96.2(3) . . . . ?
N3 Yb1 O7 Na1 138.45(15) . . . . ?
N1 Yb1 O7 Na1 -80.9(2) . . . . ?
N4 Yb1 O7 Na1 73.00(14) . . . . ?
N2 Yb1 O7 Na1 -78.99(14) . . . . ?
C17 Yb1 O7 Na1 -174.34(14) . . . . ?
N5 Na1 O7 C49 -156.4(4) . . . . ?
N7 Na1 O7 C49 14.4(3) . . . . ?
O5 Na1 O7 C49 143.8(3) . . . . ?
N8 Na1 O7 C49 20.9(5) . . . . ?
O6 Na1 O7 C49 -76.3(4) . . . . ?
Yb1 Na1 O7 C49 138.9(4) . . . . ?
N5 Na1 O7 Yb1 64.7(3) . . . . ?
N7 Na1 O7 Yb1 -124.52(17) . . . . ?
O5 Na1 O7 Yb1 4.88(13) . . . . ?
N8 Na1 O7 Yb1 -118.0(2) . . . . ?
O6 Na1 O7 Yb1 144.81(13) . . . . ?
O3 Yb1 N1 C7 79.9(4) . . . . ?
O5 Yb1 N1 C7 -76.1(4) . . . . ?
O1 Yb1 N1 C7 -177.8(4) . . . . ?
O7 Yb1 N1 C7 0.6(5) . . . . ?
N3 Yb1 N1 C7 128.3(4) . . . . ?
N4 Yb1 N1 C7 -142.1(4) . . . . ?
N2 Yb1 N1 C7 -1.4(4) . . . . ?
C17 Yb1 N1 C7 91.4(4) . . . . ?
C1 Yb1 N1 C7 -179.9(4) . . . . ?
Na1 Yb1 N1 C7 -51.9(4) . . . . ?
O3 Yb1 N1 C6 -98.5(3) . . . . ?
O5 Yb1 N1 C6 105.5(3) . . . . ?
O1 Yb1 N1 C6 3.8(3) . . . . ?
O7 Yb1 N1 C6 -177.8(3) . . . . ?
N3 Yb1 N1 C6 -50.1(4) . . . . ?
N4 Yb1 N1 C6 39.5(4) . . . . ?
N2 Yb1 N1 C6 -179.8(3) . . . . ?
C17 Yb1 N1 C6 -87.0(3) . . . . ?
C1 Yb1 N1 C6 1.7(3) . . . . ?
Na1 Yb1 N1 C6 129.7(3) . . . . ?
O3 Yb1 N2 C10 -80.3(4) . . . . ?
O5 Yb1 N2 C10 93.9(4) . . . . ?
O1 Yb1 N2 C10 7.0(4) . . . . ?
O7 Yb1 N2 C10 -176.1(4) . . . . ?
N3 Yb1 N2 C10 -115.9(3) . . . . ?
N1 Yb1 N2 C10 2.5(3) . . . . ?
N4 Yb1 N2 C10 132.9(3) . . . . ?
C17 Yb1 N2 C10 -90.3(4) . . . . ?
C1 Yb1 N2 C10 3.7(4) . . . . ?
Na1 Yb1 N2 C10 138.2(4) . . . . ?
O3 Yb1 N2 C16 97.4(5) . . . . ?
O5 Yb1 N2 C16 -88.4(5) . . . . ?
O1 Yb1 N2 C16 -175.4(5) . . . . ?
O7 Yb1 N2 C16 1.5(5) . . . . ?
N3 Yb1 N2 C16 61.7(6) . . . . ?
N1 Yb1 N2 C16 -179.8(6) . . . . ?
N4 Yb1 N2 C16 -49.4(6) . . . . ?
C17 Yb1 N2 C16 87.3(5) . . . . ?
C1 Yb1 N2 C16 -178.6(5) . . . . ?
Na1 Yb1 N2 C16 -44.1(5) . . . . ?
O3 Yb1 N3 C23 -175.8(4) . . . . ?
O5 Yb1 N3 C23 -7.3(5) . . . . ?
O1 Yb1 N3 C23 82.2(4) . . . . ?
O7 Yb1 N3 C23 -78.1(4) . . . . ?
N1 Yb1 N3 C23 131.9(4) . . . . ?
N4 Yb1 N3 C23 4.2(4) . . . . ?
N2 Yb1 N3 C23 -137.9(4) . . . . ?
C17 Yb1 N3 C23 -173.7(5) . . . . ?
C1 Yb1 N3 C23 96.4(4) . . . . ?
Na1 Yb1 N3 C23 -47.9(4) . . . . ?
O3 Yb1 N3 C22 -4.1(3) . . . . ?
O5 Yb1 N3 C22 164.4(3) . . . . ?
O1 Yb1 N3 C22 -106.1(3) . . . . ?
O7 Yb1 N3 C22 93.6(3) . . . . ?
N1 Yb1 N3 C22 -56.4(4) . . . . ?
N4 Yb1 N3 C22 175.9(4) . . . . ?
N2 Yb1 N3 C22 33.8(4) . . . . ?
C17 Yb1 N3 C22 -2.0(3) . . . . ?
C1 Yb1 N3 C22 -91.9(3) . . . . ?
Na1 Yb1 N3 C22 123.7(3) . . . . ?
O3 Yb1 N4 C26 -1.8(4) . . . . ?
O5 Yb1 N4 C26 170.8(4) . . . . ?
O1 Yb1 N4 C26 -86.6(4) . . . . ?
O7 Yb1 N4 C26 81.8(4) . . . . ?
N3 Yb1 N4 C26 -1.8(3) . . . . ?
N1 Yb1 N4 C26 -120.8(3) . . . . ?
N2 Yb1 N4 C26 132.6(3) . . . . ?
C17 Yb1 N4 C26 -0.1(4) . . . . ?
C1 Yb1 N4 C26 -93.8(4) . . . . ?
Na1 Yb1 N4 C26 127.2(4) . . . . ?
O3 Yb1 N4 C32 -177.5(5) . . . . ?
O5 Yb1 N4 C32 -4.9(5) . . . . ?
O1 Yb1 N4 C32 97.7(5) . . . . ?
O7 Yb1 N4 C32 -93.9(5) . . . . ?
N3 Yb1 N4 C32 -177.5(5) . . . . ?
N1 Yb1 N4 C32 63.5(5) . . . . ?
N2 Yb1 N4 C32 -43.1(6) . . . . ?
C17 Yb1 N4 C32 -175.8(5) . . . . ?
C1 Yb1 N4 C32 90.5(5) . . . . ?
Na1 Yb1 N4 C32 -48.5(5) . . . . ?
N7 Na1 N5 C39 -35.0(11) . . . . ?
O5 Na1 N5 C39 -176.2(6) . . . . ?
O7 Na1 N5 C39 119.9(5) . . . . ?
N8 Na1 N5 C39 -58.3(6) . . . . ?
O6 Na1 N5 C39 13.4(5) . . . . ?
Yb1 Na1 N5 C39 158.3(5) . . . . ?
N7 Na1 N5 C38 132.9(6) . . . . ?
O5 Na1 N5 C38 -8.3(4) . . . . ?
O7 Na1 N5 C38 -72.1(6) . . . . ?
N8 Na1 N5 C38 109.7(4) . . . . ?
O6 Na1 N5 C38 -178.6(5) . . . . ?
Yb1 Na1 N5 C38 -33.7(5) . . . . ?
N5 Na1 N7 C55 -26.4(9) . . . . ?
O5 Na1 N7 C55 108.1(4) . . . . ?
O7 Na1 N7 C55 174.1(4) . . . . ?
N8 Na1 N7 C55 -1.3(4) . . . . ?
O6 Na1 N7 C55 -70.3(4) . . . . ?
Yb1 Na1 N7 C55 140.6(4) . . . . ?
N5 Na1 N7 C54 148.6(7) . . . . ?
O5 Na1 N7 C54 -76.8(4) . . . . ?
O7 Na1 N7 C54 -10.9(4) . . . . ?
N8 Na1 N7 C54 173.7(4) . . . . ?
O6 Na1 N7 C54 104.8(4) . . . . ?
Yb1 Na1 N7 C54 -44.3(4) . . . . ?
N5 Na1 N8 C58 176.9(4) . . . . ?
N7 Na1 N8 C58 5.6(3) . . . . ?
O5 Na1 N8 C58 -111.7(3) . . . . ?
O7 Na1 N8 C58 -1.0(5) . . . . ?
O6 Na1 N8 C58 112.5(4) . . . . ?
Yb1 Na1 N8 C58 -67.4(4) . . . . ?
N5 Na1 N8 C64 -20.8(7) . . . . ?
N7 Na1 N8 C64 167.9(7) . . . . ?
O5 Na1 N8 C64 50.7(7) . . . . ?
O7 Na1 N8 C64 161.3(6) . . . . ?
O6 Na1 N8 C64 -85.1(6) . . . . ?
Yb1 Na1 N8 C64 94.9(6) . . . . ?
Yb1 O1 C1 C2 -174.6(4) . . . . ?
Yb1 O1 C1 C6 4.7(6) . . . . ?
O3 Yb1 C1 O1 -111.3(4) . . . . ?
O5 Yb1 C1 O1 98.2(4) . . . . ?
N3 Yb1 C1 O1 -43.8(4) . . . . ?
N1 Yb1 C1 O1 174.4(5) . . . . ?
N4 Yb1 C1 O1 20.4(4) . . . . ?
N2 Yb1 C1 O1 173.0(4) . . . . ?
C17 Yb1 C1 O1 -91.3(4) . . . . ?
Na1 Yb1 C1 O1 84.4(4) . . . . ?
O3 Yb1 C1 C2 -97.4(11) . . . . ?
O5 Yb1 C1 C2 112.2(11) . . . . ?
O1 Yb1 C1 C2 13.9(10) . . . . ?
N3 Yb1 C1 C2 -29.9(11) . . . . ?
N1 Yb1 C1 C2 -171.7(12) . . . . ?
N4 Yb1 C1 C2 34.3(11) . . . . ?
N2 Yb1 C1 C2 -173.1(11) . . . . ?
C17 Yb1 C1 C2 -77.4(11) . . . . ?
Na1 Yb1 C1 C2 98.3(11) . . . . ?
O3 Yb1 C1 C6 72.8(3) . . . . ?
O5 Yb1 C1 C6 -77.6(3) . . . . ?
O1 Yb1 C1 C6 -175.9(6) . . . . ?
N3 Yb1 C1 C6 140.3(3) . . . . ?
N1 Yb1 C1 C6 -1.4(2) . . . . ?
N4 Yb1 C1 C6 -155.5(3) . . . . ?
N2 Yb1 C1 C6 -2.9(3) . . . . ?
C17 Yb1 C1 C6 92.8(3) . . . . ?
Na1 Yb1 C1 C6 -91.5(3) . . . . ?
O1 C1 C2 C3 -179.1(5) . . . . ?
C6 C1 C2 C3 1.6(7) . . . . ?
Yb1 C1 C2 C3 170.8(8) . . . . ?
C1 C2 C3 C4 0.6(8) . . . . ?
C2 C3 C4 C5 -0.5(8) . . . . ?
C3 C4 C5 C6 -1.7(7) . . . . ?
C3 C4 C5 C9 179.4(5) . . . . ?
C7 N1 C6 C5 1.0(7) . . . . ?
Yb1 N1 C6 C5 179.5(3) . . . . ?
C7 N1 C6 C1 178.5(4) . . . . ?
Yb1 N1 C6 C1 -3.0(5) . . . . ?
C4 C5 C6 N1 -178.7(4) . . . . ?
C9 C5 C6 N1 0.2(7) . . . . ?
C4 C5 C6 C1 4.0(7) . . . . ?
C9 C5 C6 C1 -177.0(5) . . . . ?
O1 C1 C6 N1 -0.7(7) . . . . ?
C2 C1 C6 N1 178.7(4) . . . . ?
Yb1 C1 C6 N1 2.1(3) . . . . ?
O1 C1 C6 C5 176.7(5) . . . . ?
C2 C1 C6 C5 -3.9(7) . . . . ?
Yb1 C1 C6 C5 179.6(4) . . . . ?
C6 N1 C7 C8 -2.9(7) . . . . ?
Yb1 N1 C7 C8 178.8(4) . . . . ?
C6 N1 C7 C10 178.6(4) . . . . ?
Yb1 N1 C7 C10 0.2(6) . . . . ?
N1 C7 C8 C9 3.5(8) . . . . ?
C10 C7 C8 C9 -178.2(5) . . . . ?
C7 C8 C9 C5 -2.1(8) . . . . ?
C6 C5 C9 C8 0.4(7) . . . . ?
C4 C5 C9 C8 179.2(5) . . . . ?
C16 N2 C10 O2 -0.5(6) . . . . ?
Yb1 N2 C10 O2 178.0(3) . . . . ?
C16 N2 C10 C7 177.7(5) . . . . ?
Yb1 N2 C10 C7 -3.8(6) . . . . ?
C11 O2 C10 N2 0.2(6) . . . . ?
C11 O2 C10 C7 -178.1(4) . . . . ?
N1 C7 C10 N2 2.6(7) . . . . ?
C8 C7 C10 N2 -175.9(5) . . . . ?
N1 C7 C10 O2 -179.2(4) . . . . ?
C8 C7 C10 O2 2.3(8) . . . . ?
C10 O2 C11 C12 -178.2(5) . . . . ?
C10 O2 C11 C16 0.2(5) . . . . ?
O2 C11 C12 C13 179.4(5) . . . . ?
C16 C11 C12 C13 1.2(8) . . . . ?
C11 C12 C13 F1 178.3(5) . . . . ?
C11 C12 C13 C14 0.6(9) . . . . ?
F1 C13 C14 C15 -179.3(5) . . . . ?
C12 C13 C14 C15 -1.6(10) . . . . ?
C13 C14 C15 C16 0.7(9) . . . . ?
C14 C15 C16 C11 1.0(8) . . . . ?
C14 C15 C16 N2 -179.0(6) . . . . ?
C12 C11 C16 C15 -2.0(8) . . . . ?
O2 C11 C16 C15 179.5(5) . . . . ?
C12 C11 C16 N2 178.0(5) . . . . ?
O2 C11 C16 N2 -0.5(6) . . . . ?
C10 N2 C16 C15 -179.4(6) . . . . ?
Yb1 N2 C16 C15 2.8(10) . . . . ?
C10 N2 C16 C11 0.6(6) . . . . ?
Yb1 N2 C16 C11 -177.2(4) . . . . ?
Yb1 O3 C17 C18 176.4(4) . . . . ?
Yb1 O3 C17 C22 -4.4(7) . . . . ?
O5 Yb1 C17 O3 48.6(8) . . . . ?
O1 Yb1 C17 O3 -102.2(4) . . . . ?
O7 Yb1 C17 O3 107.3(4) . . . . ?
N3 Yb1 C17 O3 -174.3(5) . . . . ?
N1 Yb1 C17 O3 -34.3(4) . . . . ?
N4 Yb1 C17 O3 -176.4(4) . . . . ?
N2 Yb1 C17 O3 29.5(4) . . . . ?
C1 Yb1 C17 O3 -81.9(4) . . . . ?
Na1 Yb1 C17 O3 102.1(4) . . . . ?
O3 Yb1 C17 C18 -9.3(10) . . . . ?
O5 Yb1 C17 C18 39.3(15) . . . . ?
O1 Yb1 C17 C18 -111.5(12) . . . . ?
O7 Yb1 C17 C18 98.0(12) . . . . ?
N3 Yb1 C17 C18 176.3(12) . . . . ?
N1 Yb1 C17 C18 -43.6(12) . . . . ?
N4 Yb1 C17 C18 174.3(11) . . . . ?
N2 Yb1 C17 C18 20.2(12) . . . . ?
C1 Yb1 C17 C18 -91.2(12) . . . . ?
Na1 Yb1 C17 C18 92.7(11) . . . . ?
O3 Yb1 C17 C22 176.0(6) . . . . ?
O5 Yb1 C17 C22 -135.3(5) . . . . ?
O1 Yb1 C17 C22 73.9(3) . . . . ?
O7 Yb1 C17 C22 -76.6(3) . . . . ?
N3 Yb1 C17 C22 1.7(3) . . . . ?
N1 Yb1 C17 C22 141.8(3) . . . . ?
N4 Yb1 C17 C22 -0.3(3) . . . . ?
N2 Yb1 C17 C22 -154.5(3) . . . . ?
C1 Yb1 C17 C22 94.2(3) . . . . ?
Na1 Yb1 C17 C22 -81.9(3) . . . . ?
O3 C17 C18 C19 -179.8(5) . . . . ?
C22 C17 C18 C19 1.0(7) . . . . ?
Yb1 C17 C18 C19 -173.1(9) . . . . ?
C17 C18 C19 C20 -0.2(8) . . . . ?
C18 C19 C20 C21 0.4(8) . . . . ?
C19 C20 C21 C25 179.2(5) . . . . ?
C19 C20 C21 C22 -1.3(8) . . . . ?
C23 N3 C22 C21 -2.8(7) . . . . ?
Yb1 N3 C22 C21 -175.1(4) . . . . ?
C23 N3 C22 C17 175.8(4) . . . . ?
Yb1 N3 C22 C17 3.6(5) . . . . ?
C20 C21 C22 N3 -179.2(5) . . . . ?
C25 C21 C22 N3 0.2(7) . . . . ?
C20 C21 C22 C17 2.2(7) . . . . ?
C25 C21 C22 C17 -178.3(5) . . . . ?
O3 C17 C22 N3 0.1(7) . . . . ?
C18 C17 C22 N3 179.3(4) . . . . ?
Yb1 C17 C22 N3 -2.5(4) . . . . ?
O3 C17 C22 C21 178.7(5) . . . . ?
C18 C17 C22 C21 -2.0(7) . . . . ?
Yb1 C17 C22 C21 176.1(5) . . . . ?
C22 N3 C23 C24 4.1(7) . . . . ?
Yb1 N3 C23 C24 175.6(4) . . . . ?
C22 N3 C23 C26 -177.1(4) . . . . ?
Yb1 N3 C23 C26 -5.6(6) . . . . ?
N3 C23 C24 C25 -2.7(8) . . . . ?
C26 C23 C24 C25 178.6(5) . . . . ?
C23 C24 C25 C21 -0.1(8) . . . . ?
C20 C21 C25 C24 -179.4(5) . . . . ?
C22 C21 C25 C24 1.2(7) . . . . ?
C32 N4 C26 O4 -0.3(6) . . . . ?
Yb1 N4 C26 O4 -177.5(3) . . . . ?
C32 N4 C26 C23 177.1(5) . . . . ?
Yb1 N4 C26 C23 -0.1(6) . . . . ?
C27 O4 C26 N4 0.3(6) . . . . ?
C27 O4 C26 C23 -177.3(4) . . . . ?
N3 C23 C26 N4 3.5(7) . . . . ?
C24 C23 C26 N4 -177.7(5) . . . . ?
N3 C23 C26 O4 -179.1(4) . . . . ?
C24 C23 C26 O4 -0.4(7) . . . . ?
C26 O4 C27 C32 -0.1(5) . . . . ?
C26 O4 C27 C28 179.4(5) . . . . ?
O4 C27 C28 C29 -178.4(5) . . . . ?
C32 C27 C28 C29 1.1(8) . . . . ?
C27 C28 C29 F2 179.0(5) . . . . ?
C27 C28 C29 C30 -1.2(9) . . . . ?
C28 C29 C30 C31 0.1(10) . . . . ?
F2 C29 C30 C31 179.9(5) . . . . ?
C29 C30 C31 C32 1.1(8) . . . . ?
C30 C31 C32 C27 -1.2(8) . . . . ?
C30 C31 C32 N4 178.3(5) . . . . ?
O4 C27 C32 C31 179.6(4) . . . . ?
C28 C27 C32 C31 0.0(8) . . . . ?
O4 C27 C32 N4 0.0(6) . . . . ?
C28 C27 C32 N4 -179.6(5) . . . . ?
C26 N4 C32 C31 -179.4(5) . . . . ?
Yb1 N4 C32 C31 -3.4(9) . . . . ?
C26 N4 C32 C27 0.2(5) . . . . ?
Yb1 N4 C32 C27 176.1(4) . . . . ?
Yb1 O5 C33 C34 -57.1(7) . . . . ?
Na1 O5 C33 C34 171.3(4) . . . . ?
Yb1 O5 C33 C38 123.7(5) . . . . ?
Na1 O5 C33 C38 -8.0(6) . . . . ?
O5 C33 C34 C35 179.6(5) . . . . ?
C38 C33 C34 C35 -1.2(8) . . . . ?
C33 C34 C35 C36 2.6(9) . . . . ?
C34 C35 C36 C37 -1.7(9) . . . . ?
C35 C36 C37 C41 179.0(5) . . . . ?
C35 C36 C37 C38 -0.4(8) . . . . ?
C39 N5 C38 C37 -1.8(8) . . . . ?
Na1 N5 C38 C37 -170.5(4) . . . . ?
C39 N5 C38 C33 176.1(5) . . . . ?
Na1 N5 C38 C33 7.4(6) . . . . ?
C41 C37 C38 N5 0.2(7) . . . . ?
C36 C37 C38 N5 179.6(5) . . . . ?
C41 C37 C38 C33 -177.7(5) . . . . ?
C36 C37 C38 C33 1.7(7) . . . . ?
O5 C33 C38 N5 0.4(7) . . . . ?
C34 C33 C38 N5 -178.9(5) . . . . ?
O5 C33 C38 C37 178.3(4) . . . . ?
C34 C33 C38 C37 -0.9(7) . . . . ?
C38 N5 C39 C40 2.4(9) . . . . ?
Na1 N5 C39 C40 169.9(4) . . . . ?
C38 N5 C39 C42 -176.6(5) . . . . ?
Na1 N5 C39 C42 -9.1(8) . . . . ?
N5 C39 C40 C41 -1.3(9) . . . . ?
C42 C39 C40 C41 177.6(5) . . . . ?
C39 C40 C41 C37 -0.4(8) . . . . ?
C36 C37 C41 C40 -178.5(5) . . . . ?
C38 C37 C41 C40 0.9(8) . . . . ?
C43 N6 C42 O6 -1.4(6) . . . . ?
C43 N6 C42 C39 -177.2(5) . . . . ?
C48 O6 C42 N6 0.5(6) . . . . ?
Na1 O6 C42 N6 -158.4(4) . . . . ?
C48 O6 C42 C39 176.7(5) . . . . ?
Na1 O6 C42 C39 17.9(5) . . . . ?
N5 C39 C42 N6 167.8(6) . . . . ?
C40 C39 C42 N6 -11.2(8) . . . . ?
N5 C39 C42 O6 -7.9(7) . . . . ?
C40 C39 C42 O6 173.1(5) . . . . ?
C42 N6 C43 C48 1.8(6) . . . . ?
C42 N6 C43 C44 -178.5(6) . . . . ?
C48 C43 C44 C45 0.7(9) . . . . ?
N6 C43 C44 C45 -179.0(6) . . . . ?
C43 C44 C45 C46 -0.6(9) . . . . ?
C44 C45 C46 F3 -179.1(6) . . . . ?
C44 C45 C46 C47 0.5(11) . . . . ?
F3 C46 C47 C48 179.2(6) . . . . ?
C45 C46 C47 C48 -0.4(10) . . . . ?
C44 C43 C48 O6 178.6(5) . . . . ?
N6 C43 C48 O6 -1.6(7) . . . . ?
C44 C43 C48 C47 -0.7(10) . . . . ?
N6 C43 C48 C47 179.1(6) . . . . ?
C42 O6 C48 C43 0.7(6) . . . . ?
Na1 O6 C48 C43 149.3(4) . . . . ?
C42 O6 C48 C47 -179.9(6) . . . . ?
Na1 O6 C48 C47 -31.3(10) . . . . ?
C46 C47 C48 C43 0.6(10) . . . . ?
C46 C47 C48 O6 -178.7(6) . . . . ?
Yb1 O7 C49 C50 -79.3(6) . . . . ?
Na1 O7 C49 C50 162.7(4) . . . . ?
Yb1 O7 C49 C54 100.8(5) . . . . ?
Na1 O7 C49 C54 -17.2(6) . . . . ?
O7 C49 C50 C51 174.7(5) . . . . ?
C54 C49 C50 C51 -5.3(8) . . . . ?
C49 C50 C51 C52 0.2(9) . . . . ?
C50 C51 C52 C53 2.7(9) . . . . ?
C51 C52 C53 C57 178.5(6) . . . . ?
C51 C52 C53 C54 0.0(8) . . . . ?
C55 N7 C54 C53 1.8(8) . . . . ?
Na1 N7 C54 C53 -173.4(4) . . . . ?
C55 N7 C54 C49 -178.4(5) . . . . ?
Na1 N7 C54 C49 6.4(6) . . . . ?
C52 C53 C54 N7 174.5(5) . . . . ?
C57 C53 C54 N7 -4.2(8) . . . . ?
C52 C53 C54 C49 -5.3(8) . . . . ?
C57 C53 C54 C49 176.0(5) . . . . ?
O7 C49 C54 N7 8.0(7) . . . . ?
C50 C49 C54 N7 -171.9(5) . . . . ?
O7 C49 C54 C53 -172.2(5) . . . . ?
C50 C49 C54 C53 7.9(8) . . . . ?
C54 N7 C55 C56 1.6(8) . . . . ?
Na1 N7 C55 C56 176.5(4) . . . . ?
C54 N7 C55 C58 -177.7(5) . . . . ?
Na1 N7 C55 C58 -2.8(6) . . . . ?
N7 C55 C56 C57 -2.4(8) . . . . ?
C58 C55 C56 C57 176.8(5) . . . . ?
C55 C56 C57 C53 -0.2(8) . . . . ?
C52 C53 C57 C56 -175.3(5) . . . . ?
C54 C53 C57 C56 3.3(8) . . . . ?
C64 N8 C58 O8 0.5(6) . . . . ?
Na1 N8 C58 O8 170.0(3) . . . . ?
C64 N8 C58 C55 -179.6(5) . . . . ?
Na1 N8 C58 C55 -10.2(6) . . . . ?
C59 O8 C58 N8 -0.9(6) . . . . ?
C59 O8 C58 C55 179.3(5) . . . . ?
N7 C55 C58 N8 9.5(8) . . . . ?
C56 C55 C58 N8 -169.8(5) . . . . ?
N7 C55 C58 O8 -170.7(4) . . . . ?
C56 C55 C58 O8 10.0(8) . . . . ?
C58 O8 C59 C60 178.0(6) . . . . ?
C58 O8 C59 C64 0.9(6) . . . . ?
O8 C59 C60 C61 -175.7(5) . . . . ?
C64 C59 C60 C61 1.1(9) . . . . ?
C59 C60 C61 F4 178.5(5) . . . . ?
C59 C60 C61 C62 -1.8(9) . . . . ?
F4 C61 C62 C63 -178.8(5) . . . . ?
C60 C61 C62 C63 1.6(9) . . . . ?
C61 C62 C63 C64 -0.5(9) . . . . ?
O8 C59 C64 C63 177.1(5) . . . . ?
C60 C59 C64 C63 -0.2(10) . . . . ?
O8 C59 C64 N8 -0.6(6) . . . . ?
C60 C59 C64 N8 -177.9(6) . . . . ?
C62 C63 C64 C59 -0.2(9) . . . . ?
C62 C63 C64 N8 176.9(6) . . . . ?
C58 N8 C64 C59 0.0(6) . . . . ?
Na1 N8 C64 C59 -162.7(5) . . . . ?
C58 N8 C64 C63 -177.4(6) . . . . ?
Na1 N8 C64 C63 19.9(11) . . . . ?
